data_7237095
loop_
_publ_author_name
'Huang, Wei'
'Li, Yujie'
'Yong, Juan'
'Liu, Yang'
'Wu, Dayu'

_publ_section_title
;
 Hydrazone-based cobalt complexes toward multielectron redox and spin
 crossover
;
_journal_issue 31
_journal_name_full 'RSC Advances'
_journal_page_first 17159
_journal_paper_doi 10.1039/C8RA02963F
_journal_volume 8
_journal_year 2018
_chemical_formula_sum 'C25 H24 B2 Co F8 N12.5 O4'
_chemical_formula_weight 796.12
_space_group_crystal_system monoclinic
_space_group_IT_number 14
_space_group_name_Hall '-P 2ybc'
_space_group_name_H-M_alt 'P 1 21/c 1'
_atom_sites_solution_hydrogens geom
_audit_creation_method SHELXL-2014/6
_audit_update_record
;
2017-08-31 deposited with the CCDC.
2018-04-19 downloaded from the CCDC.
;
_cell_angle_alpha 90
_cell_angle_beta 121.21(3)
_cell_angle_gamma 90
_cell_formula_units_Z 4
_cell_length_a 14.713(8)
_cell_length_b 13.235(7)
_cell_length_c 20.922(8)
_cell_measurement_reflns_used 14329
_cell_measurement_temperature 296(2)
_cell_measurement_theta_max 30.87
_cell_measurement_theta_min 0.25
_cell_volume 3484(3)
_computing_cell_refinement 'Bruker SMART'
_computing_data_collection 'Bruker SMART'
_computing_data_reduction 'Bruker SAINT'
_computing_molecular_graphics 'Bruker SHELXTL'
_computing_publication_material 'Bruker SHELXTL'
_computing_structure_refinement 'SHELXL-2014/6 (Sheldrick, 2014)'
_computing_structure_solution 'Bruker SHELXTL'
_diffrn_ambient_temperature 296(2)
_diffrn_measured_fraction_theta_full 0.996
_diffrn_measured_fraction_theta_max 0.967
_diffrn_measurement_device_type 'CCD area detector'
_diffrn_measurement_method 'phi and omega scans'
_diffrn_radiation_source 'sealed tube'
_diffrn_radiation_type MoK\a
_diffrn_radiation_wavelength 0.71073
_diffrn_reflns_av_R_equivalents 0.0780
_diffrn_reflns_av_unetI/netI 0.0995
_diffrn_reflns_Laue_measured_fraction_full 0.996
_diffrn_reflns_Laue_measured_fraction_max 0.967
_diffrn_reflns_limit_h_max 18
_diffrn_reflns_limit_h_min -10
_diffrn_reflns_limit_k_max 16
_diffrn_reflns_limit_k_min -17
_diffrn_reflns_limit_l_max 25
_diffrn_reflns_limit_l_min -27
_diffrn_reflns_number 21289
_diffrn_reflns_point_group_measured_fraction_full 0.996
_diffrn_reflns_point_group_measured_fraction_max 0.967
_diffrn_reflns_theta_full 25.242
_diffrn_reflns_theta_max 27.477
_diffrn_reflns_theta_min 1.914
_exptl_absorpt_coefficient_mu 0.587
_exptl_crystal_colour red
_exptl_crystal_density_diffrn 1.518
_exptl_crystal_description block
_exptl_crystal_F_000 1610
_exptl_crystal_size_max 0.28
_exptl_crystal_size_mid 0.20
_exptl_crystal_size_min 0.16
_refine_diff_density_max 0.830
_refine_diff_density_min -0.627
_refine_diff_density_rms 0.098
_refine_ls_extinction_method none
_refine_ls_goodness_of_fit_ref 1.035
_refine_ls_hydrogen_treatment constr
_refine_ls_matrix_type full
_refine_ls_number_parameters 476
_refine_ls_number_reflns 7710
_refine_ls_number_restraints 0
_refine_ls_restrained_S_all 1.035
_refine_ls_R_factor_all 0.1872
_refine_ls_R_factor_gt 0.0973
_refine_ls_shift/su_max 0.000
_refine_ls_shift/su_mean 0.000
_refine_ls_structure_factor_coef Fsqd
_refine_ls_weighting_details 'w=1/[\s^2^(Fo^2^)+(0.1854P)^2^+1.2089P] where P=(Fo^2^+2Fc^2^)/3'
_refine_ls_weighting_scheme calc
_refine_ls_wR_factor_gt 0.2694
_refine_ls_wR_factor_ref 0.3368
_reflns_Friedel_coverage 0.000
_reflns_number_gt 3634
_reflns_number_total 7710
_reflns_threshold_expression 'I > 2\s(I)'
_cod_data_source_file c8ra02963f2.cif
_cod_data_source_block t
_cod_original_sg_symbol_H-M 'P 21/c'
_cod_original_formula_sum 'C25 H24 B2 Co F8 N12.50 O4'
_cod_database_code 7237095
_shelx_space_group_comment
;
The symmetry employed for this shelxl refinement is uniquely defined
by the following loop, which should always be used as a source of
symmetry information in preference to the above space-group names.
They are only intended as comments.
;
_shelxl_version_number 2014/6

loop_
_space_group_symop_operation_xyz
'x, y, z'
'-x, y+1/2, -z+1/2'
'-x, -y, -z'
'x, -y-1/2, z-1/2'

loop_
_atom_site_label
_atom_site_type_symbol
_atom_site_fract_x
_atom_site_fract_y
_atom_site_fract_z
_atom_site_U_iso_or_equiv
_atom_site_adp_type
_atom_site_occupancy
_atom_site_site_symmetry_order
_atom_site_calc_flag
_atom_site_refinement_flags_posn
_atom_site_refinement_flags_adp
_atom_site_refinement_flags_occupancy
Co1 Co 0.69461(7) 0.14872(6) 0.20288(4) 0.0536(3) Uani 1 1 d . . .
O2 O 0.8340(7) 0.3525(6) 0.5319(4) 0.136(3) Uani 1 1 d . . .
O1 O 0.7694(7) 0.4293(6) 0.4269(4) 0.124(2) Uani 1 1 d . . .
O3 O 0.4185(8) -0.0645(7) 0.2543(4) 0.134(3) Uani 1 1 d . . .
O4 O 0.2775(7) 0.0257(7) 0.2190(5) 0.150(3) Uani 1 1 d . . .
N11 N 0.8027(6) 0.3542(6) 0.4651(4) 0.095(2) Uani 1 1 d . . .
N8 N 0.6363(5) 0.2796(4) 0.1490(3) 0.0640(15) Uani 1 1 d . . .
N5 N 0.7604(4) 0.1706(4) 0.3201(3) 0.0547(13) Uani 1 1 d . . .
N1 N 0.6592(4) 0.0593(4) 0.1076(3) 0.0640(14) Uani 1 1 d . . .
N10 N 0.5454(4) 0.1490(4) 0.1859(3) 0.0597(14) Uani 1 1 d . . .
N3 N 0.7474(4) 0.0090(4) 0.2482(3) 0.0572(13) Uani 1 1 d . . .
N4 N 0.7949(5) -0.0019(4) 0.3243(3) 0.0647(14) Uani 1 1 d . . .
N9 N 0.5291(5) 0.2952(4) 0.1199(3) 0.0674(15) Uani 1 1 d . . .
N12 N 0.3617(9) 0.0121(9) 0.2244(5) 0.110(3) Uani 1 1 d . . .
N2 N 0.6234(7) -0.0811(8) -0.0012(5) 0.113(3) Uani 1 1 d . . .
N6 N 0.8235(5) 0.2077(6) 0.2061(3) 0.086(2) Uani 1 1 d . . .
C18 C 0.6817(10) 0.4529(7) 0.1205(6) 0.118(4) Uani 1 1 d . . .
H18A H 0.6456 0.4558 0.0670 0.177 Uiso 1 1 calc R U .
H18B H 0.7492 0.4861 0.1416 0.177 Uiso 1 1 calc R U .
H18C H 0.6396 0.4860 0.1372 0.177 Uiso 1 1 calc R U .
C14 C 0.9914(9) 0.2084(14) 0.2203(8) 0.158(6) Uani 1 1 d . . .
H14 H 1.0552 0.1746 0.2364 0.190 Uiso 1 1 calc R U .
C13 C 0.9175(8) 0.1620(10) 0.2313(6) 0.134(5) Uani 1 1 d . . .
H13 H 0.9320 0.1001 0.2557 0.161 Uiso 1 1 calc R U .
N7 N 0.9793(10) 0.2935(12) 0.1901(8) 0.173(5) Uani 1 1 d . . .
C11 C 0.8048(6) 0.2581(6) 0.4301(4) 0.0705(19) Uani 1 1 d . . .
C17 C 0.6986(8) 0.3438(6) 0.1454(4) 0.080(2) Uani 1 1 d . . .
C1 C 0.6246(6) 0.0871(7) 0.0387(4) 0.077(2) Uani 1 1 d . . .
H1 H 0.6125 0.1554 0.0265 0.092 Uiso 1 1 calc R U .
C8 C 0.7991(5) 0.0857(5) 0.3606(3) 0.0564(15) Uani 1 1 d . . .
C2 C 0.6056(7) 0.0180(9) -0.0166(5) 0.102(3) Uani 1 1 d . . .
H2 H 0.5802 0.0405 -0.0651 0.122 Uiso 1 1 calc R U .
C21 C 0.3761(7) 0.2352(7) 0.1252(5) 0.087(2) Uani 1 1 d . . .
H21 H 0.3337 0.2881 0.0955 0.104 Uiso 1 1 calc R U .
C4 C 0.6784(5) -0.0403(6) 0.1253(4) 0.0655(18) Uani 1 1 d . . .
C10 C 0.8437(6) 0.1734(7) 0.4715(4) 0.082(2) Uani 1 1 d . . .
H10 H 0.8718 0.1753 0.5228 0.099 Uiso 1 1 calc R U .
C24 C 0.5038(6) 0.0799(5) 0.2115(4) 0.0674(19) Uani 1 1 d . . .
H24 H 0.5460 0.0268 0.2411 0.081 Uiso 1 1 calc R U .
C15 C 0.8828(11) 0.3458(10) 0.1670(7) 0.131(4) Uani 1 1 d . . .
H15 H 0.8724 0.4105 0.1471 0.157 Uiso 1 1 calc R U .
C19 C 0.4605(8) 0.3613(7) 0.0559(6) 0.106(3) Uani 1 1 d . . .
H19A H 0.3898 0.3341 0.0289 0.159 Uiso 1 1 calc R U .
H19B H 0.4883 0.3652 0.0234 0.159 Uiso 1 1 calc R U .
H19C H 0.4588 0.4277 0.0737 0.159 Uiso 1 1 calc R U .
C5 C 0.7233(5) -0.0682(6) 0.2048(4) 0.0694(19) Uani 1 1 d . . .
C12 C 0.7629(5) 0.2550(5) 0.3539(4) 0.0650(17) Uani 1 1 d . . .
H12 H 0.7359 0.3138 0.3259 0.078 Uiso 1 1 calc R U .
C20 C 0.4843(6) 0.2261(6) 0.1442(4) 0.0675(18) Uani 1 1 d . . .
C9 C 0.8416(6) 0.0855(6) 0.4375(4) 0.074(2) Uani 1 1 d . . .
H9 H 0.8681 0.0263 0.4650 0.089 Uiso 1 1 calc R U .
C23 C 0.4034(7) 0.0864(7) 0.1952(4) 0.078(2) Uani 1 1 d . . .
C6 C 0.7292(9) -0.1768(7) 0.2259(6) 0.124(4) Uani 1 1 d . . .
H6A H 0.7523 -0.1818 0.2780 0.186 Uiso 1 1 calc R U .
H6B H 0.7788 -0.2113 0.2168 0.186 Uiso 1 1 calc R U .
H6C H 0.6603 -0.2072 0.1965 0.186 Uiso 1 1 calc R U .
C16 C 0.8058(7) 0.3000(7) 0.1742(4) 0.087(3) Uani 1 1 d . . .
C7 C 0.8857(7) -0.0731(8) 0.3688(5) 0.104(3) Uani 1 1 d . . .
H7A H 0.9461 -0.0359 0.4060 0.156 Uiso 1 1 calc R U .
H7B H 0.9036 -0.1066 0.3361 0.156 Uiso 1 1 calc R U .
H7C H 0.8654 -0.1225 0.3927 0.156 Uiso 1 1 calc R U .
C3 C 0.6591(7) -0.1076(8) 0.0684(6) 0.111(4) Uani 1 1 d . . .
H3 H 0.6723 -0.1757 0.0805 0.133 Uiso 1 1 calc R U .
C22 C 0.3370(7) 0.1641(8) 0.1517(5) 0.091(3) Uani 1 1 d . . .
H22 H 0.2673 0.1676 0.1409 0.109 Uiso 1 1 calc R U .
F4 F 0.5759(8) 0.1134(9) 0.3716(5) 0.217(5) Uani 1 1 d . . .
F2 F 0.6298(6) 0.1900(6) 0.4762(4) 0.149(2) Uani 1 1 d . . .
F1 F 0.5465(7) 0.2710(7) 0.3710(5) 0.203(4) Uani 1 1 d . . .
F3 F 0.4548(6) 0.1618(7) 0.3921(6) 0.207(5) Uani 1 1 d . . .
B1 B 0.5475(10) 0.1849(11) 0.4018(7) 0.100(3) Uani 1 1 d . . .
F5 F 0.1770(8) 0.1953(9) 0.4085(5) 0.212(4) Uani 1 1 d . . .
F6 F 0.1664(11) 0.1492(9) 0.4989(5) 0.290(9) Uani 1 1 d . . .
F7 F 0.0301(8) 0.1732(10) 0.4007(8) 0.254(6) Uani 1 1 d . . .
F8 F 0.1000(11) 0.0533(8) 0.4027(7) 0.251(6) Uani 1 1 d . . .
B2 B 0.1262(11) 0.1415(9) 0.4291(7) 0.100(3) Uani 1 1 d . . .
C26 C 0.049(2) 0.404(2) 0.4489(16) 0.144(9) Uiso 0.5 1 d . . P
C25 C 0.018(2) 0.436(2) 0.3885(18) 0.155(10) Uiso 0.5 1 d . . P
N13 N 0.052(2) 0.458(2) 0.3252(17) 0.195(10) Uiso 0.5 1 d . . P

loop_
_atom_site_aniso_label
_atom_site_aniso_U_11
_atom_site_aniso_U_22
_atom_site_aniso_U_33
_atom_site_aniso_U_23
_atom_site_aniso_U_13
_atom_site_aniso_U_12
Co1 0.0623(6) 0.0605(5) 0.0419(5) -0.0010(4) 0.0297(4) -0.0042(4)
O2 0.162(7) 0.158(7) 0.058(4) -0.036(4) 0.036(4) 0.002(5)
O1 0.176(7) 0.095(5) 0.088(5) -0.014(4) 0.060(5) 0.009(5)
O3 0.161(8) 0.154(7) 0.099(5) -0.003(5) 0.075(5) -0.067(6)
O4 0.137(7) 0.217(9) 0.138(7) -0.032(6) 0.101(6) -0.075(6)
N11 0.099(5) 0.108(6) 0.062(4) -0.023(4) 0.032(4) 0.000(4)
N8 0.087(4) 0.070(4) 0.049(3) -0.009(3) 0.046(3) -0.015(3)
N5 0.050(3) 0.071(3) 0.041(3) 0.006(2) 0.022(2) 0.004(2)
N1 0.067(4) 0.078(4) 0.058(3) -0.014(3) 0.040(3) -0.007(3)
N10 0.066(3) 0.071(3) 0.030(2) -0.004(2) 0.017(2) -0.009(3)
N3 0.056(3) 0.064(3) 0.056(3) -0.006(3) 0.033(3) 0.000(2)
N4 0.076(4) 0.067(3) 0.057(3) 0.013(3) 0.039(3) 0.018(3)
N9 0.088(4) 0.061(3) 0.059(3) 0.007(3) 0.042(3) 0.005(3)
N12 0.112(7) 0.150(8) 0.078(5) -0.028(5) 0.057(5) -0.066(6)
N2 0.109(6) 0.144(8) 0.080(5) -0.056(6) 0.044(5) 0.007(5)
N6 0.073(5) 0.130(6) 0.052(3) 0.004(4) 0.029(3) -0.029(4)
C18 0.195(11) 0.083(6) 0.106(7) 0.002(5) 0.099(8) -0.030(6)
C14 0.079(7) 0.239(16) 0.158(12) 0.046(12) 0.063(8) -0.023(9)
C13 0.070(6) 0.234(14) 0.092(7) 0.053(8) 0.036(5) -0.017(7)
N7 0.139(10) 0.225(14) 0.175(11) 0.027(10) 0.096(9) -0.073(10)
C11 0.066(4) 0.088(5) 0.048(4) -0.009(4) 0.023(3) 0.000(4)
C17 0.123(7) 0.073(5) 0.061(4) -0.010(4) 0.059(5) -0.025(5)
C1 0.082(5) 0.106(6) 0.050(4) -0.011(4) 0.041(4) -0.010(4)
C8 0.047(3) 0.079(4) 0.043(3) 0.012(3) 0.023(3) 0.011(3)
C2 0.092(6) 0.156(10) 0.060(5) -0.036(6) 0.041(5) -0.021(6)
C21 0.083(6) 0.102(6) 0.073(5) -0.013(4) 0.039(5) 0.008(5)
C4 0.046(4) 0.077(5) 0.068(4) -0.027(4) 0.025(3) -0.004(3)
C10 0.073(5) 0.119(7) 0.043(4) 0.002(4) 0.020(4) 0.015(4)
C24 0.084(5) 0.074(5) 0.043(3) -0.005(3) 0.033(3) -0.025(4)
C15 0.119(9) 0.171(12) 0.112(9) 0.009(7) 0.067(8) -0.053(8)
C19 0.134(8) 0.091(6) 0.104(7) 0.030(5) 0.069(6) 0.026(5)
C5 0.055(4) 0.074(5) 0.073(5) -0.004(4) 0.028(4) 0.003(3)
C12 0.069(4) 0.069(4) 0.046(4) -0.002(3) 0.022(3) 0.003(3)
C20 0.076(5) 0.087(5) 0.046(4) -0.015(3) 0.036(4) 0.001(4)
C9 0.083(5) 0.091(5) 0.052(4) 0.023(4) 0.037(4) 0.034(4)
C23 0.079(6) 0.106(6) 0.053(4) -0.016(4) 0.038(4) -0.027(5)
C6 0.132(8) 0.071(6) 0.109(8) 0.008(5) 0.021(6) 0.010(5)
C16 0.095(6) 0.108(6) 0.065(5) -0.005(5) 0.047(5) -0.039(5)
C7 0.087(6) 0.123(8) 0.081(6) 0.006(5) 0.030(5) 0.042(5)
C3 0.082(6) 0.109(7) 0.115(8) -0.059(6) 0.032(6) 0.005(5)
C22 0.076(6) 0.128(8) 0.083(6) -0.034(6) 0.052(5) -0.025(5)
F4 0.220(9) 0.282(11) 0.119(6) -0.079(7) 0.068(6) 0.031(8)
F2 0.151(6) 0.184(6) 0.095(4) -0.032(4) 0.052(4) 0.007(5)
F1 0.176(7) 0.180(8) 0.221(9) 0.081(7) 0.081(6) -0.042(6)
F3 0.115(5) 0.256(10) 0.257(11) 0.118(8) 0.103(6) 0.014(5)
B1 0.096(8) 0.140(10) 0.086(7) -0.002(7) 0.063(7) -0.006(7)
F5 0.209(9) 0.254(10) 0.192(9) 0.053(8) 0.118(7) -0.051(8)
F6 0.342(15) 0.339(16) 0.099(6) -0.001(7) 0.051(7) -0.207(13)
F7 0.142(8) 0.319(14) 0.302(15) -0.105(11) 0.115(9) -0.015(8)
F8 0.374(16) 0.148(7) 0.239(12) -0.057(7) 0.165(11) -0.034(9)
B2 0.103(9) 0.090(8) 0.091(8) 0.005(6) 0.039(7) -0.020(6)

loop_
_atom_type_symbol
_atom_type_description
_atom_type_scat_dispersion_real
_atom_type_scat_dispersion_imag
_atom_type_scat_source
C C 0.0033 0.0016 'International Tables Vol C Tables 4.2.6.8 and 6.1.1.4'
H H 0.0000 0.0000 'International Tables Vol C Tables 4.2.6.8 and 6.1.1.4'
B B 0.0013 0.0007 'International Tables Vol C Tables 4.2.6.8 and 6.1.1.4'
Co Co 0.3494 0.9721 'International Tables Vol C Tables 4.2.6.8 and 6.1.1.4'
F F 0.0171 0.0103 'International Tables Vol C Tables 4.2.6.8 and 6.1.1.4'
N N 0.0061 0.0033 'International Tables Vol C Tables 4.2.6.8 and 6.1.1.4'
O O 0.0106 0.0060 'International Tables Vol C Tables 4.2.6.8 and 6.1.1.4'

loop_
_geom_angle_atom_site_label_1
_geom_angle_atom_site_label_2
_geom_angle_atom_site_label_3
_geom_angle
N8 Co1 N6 78.8(3)
N8 Co1 N10 77.9(2)
N6 Co1 N10 156.2(3)
N8 Co1 N3 174.6(2)
N6 Co1 N3 102.1(3)
N10 Co1 N3 101.5(2)
N8 Co1 N1 97.3(2)
N6 Co1 N1 90.9(2)
N10 Co1 N1 96.8(2)
N3 Co1 N1 77.4(2)
N8 Co1 N5 109.6(2)
N6 Co1 N5 92.9(2)
N10 Co1 N5 90.35(19)
N3 Co1 N5 75.7(2)
N1 Co1 N5 153.0(2)
O1 N11 O2 123.6(8)
O1 N11 C11 119.1(7)
O2 N11 C11 117.3(8)
C17 N8 N9 124.3(7)
C17 N8 Co1 119.8(6)
N9 N8 Co1 115.9(4)
C12 N5 C8 119.3(5)
C12 N5 Co1 127.0(4)
C8 N5 Co1 113.6(4)
C1 N1 C4 118.7(6)
C1 N1 Co1 129.7(5)
C4 N1 Co1 111.5(4)
C20 N10 C24 118.8(7)
C20 N10 Co1 114.5(5)
C24 N10 Co1 126.7(5)
C5 N3 N4 121.5(6)
C5 N3 Co1 119.5(5)
N4 N3 Co1 118.4(4)
C8 N4 N3 113.7(5)
C8 N4 C7 114.8(6)
N3 N4 C7 122.5(6)
C20 N9 N8 113.3(5)
C20 N9 C19 119.9(7)
N8 N9 C19 125.2(6)
O4 N12 O3 123.9(10)
O4 N12 C23 120.0(12)
O3 N12 C23 116.0(10)
C3 N2 C2 116.2(8)
C13 N6 C16 119.8(8)
C13 N6 Co1 126.7(7)
C16 N6 Co1 113.3(6)
C17 C18 H18A 109.5
C17 C18 H18B 109.5
H18A C18 H18B 109.5
C17 C18 H18C 109.5
H18A C18 H18C 109.5
H18B C18 H18C 109.5
N7 C14 C13 124.6(14)
N7 C14 H14 117.7
C13 C14 H14 117.7
N6 C13 C14 118.7(12)
N6 C13 H13 120.7
C14 C13 H13 120.7
C14 N7 C15 117.6(10)
C10 C11 C12 120.2(7)
C10 C11 N11 120.6(7)
C12 C11 N11 119.1(7)
N8 C17 C16 111.0(7)
N8 C17 C18 131.3(9)
C16 C17 C18 117.7(8)
N1 C1 C2 122.0(9)
N1 C1 H1 119.0
C2 C1 H1 119.0
N5 C8 N4 118.5(5)
N5 C8 C9 121.3(6)
N4 C8 C9 120.2(6)
N2 C2 C1 121.0(9)
N2 C2 H2 119.5
C1 C2 H2 119.5
C22 C21 C20 118.2(8)
C22 C21 H21 120.9
C20 C21 H21 120.9
N1 C4 C3 117.7(8)
N1 C4 C5 117.1(6)
C3 C4 C5 125.1(8)
C11 C10 C9 119.3(7)
C11 C10 H10 120.3
C9 C10 H10 120.3
C23 C24 N10 121.5(7)
C23 C24 H24 119.3
N10 C24 H24 119.3
C16 C15 N7 119.2(12)
C16 C15 H15 120.4
N7 C15 H15 120.4
N9 C19 H19A 109.5
N9 C19 H19B 109.5
H19A C19 H19B 109.5
N9 C19 H19C 109.5
H19A C19 H19C 109.5
H19B C19 H19C 109.5
N3 C5 C4 113.1(6)
N3 C5 C6 127.1(8)
C4 C5 C6 119.6(7)
N5 C12 C11 121.2(7)
N5 C12 H12 119.4
C11 C12 H12 119.4
N10 C20 N9 117.4(6)
N10 C20 C21 121.3(7)
N9 C20 C21 121.3(7)
C10 C9 C8 118.6(7)
C10 C9 H9 120.7
C8 C9 H9 120.7
C24 C23 C22 121.8(8)
C24 C23 N12 120.1(9)
C22 C23 N12 118.1(9)
C5 C6 H6A 109.5
C5 C6 H6B 109.5
H6A C6 H6B 109.5
C5 C6 H6C 109.5
H6A C6 H6C 109.5
H6B C6 H6C 109.5
N6 C16 C15 119.9(11)
N6 C16 C17 116.5(7)
C15 C16 C17 123.5(10)
N4 C7 H7A 109.5
N4 C7 H7B 109.5
H7A C7 H7B 109.5
N4 C7 H7C 109.5
H7A C7 H7C 109.5
H7B C7 H7C 109.5
N2 C3 C4 124.4(10)
N2 C3 H3 117.8
C4 C3 H3 117.8
C21 C22 C23 118.5(8)
C21 C22 H22 120.8
C23 C22 H22 120.8
F1 B1 F3 112.5(11)
F1 B1 F4 108.3(11)
F3 B1 F4 108.7(13)
F1 B1 F2 106.9(11)
F3 B1 F2 114.7(10)
F4 B1 F2 105.2(10)
F5 B2 F8 118.3(15)
F5 B2 F6 110.0(11)
F8 B2 F6 115.7(12)
F5 B2 F7 111.2(13)
F8 B2 F7 95.0(11)
F6 B2 F7 104.6(15)
C26 C25 N13 144(3)

loop_
_geom_bond_atom_site_label_1
_geom_bond_atom_site_label_2
_geom_bond_distance
Co1 N8 2.001(6)
Co1 N6 2.019(6)
Co1 N10 2.034(6)
Co1 N3 2.039(5)
Co1 N1 2.137(5)
Co1 N5 2.140(5)
O2 N11 1.226(10)
O1 N11 1.208(9)
O3 N12 1.254(12)
O4 N12 1.197(11)
N11 C11 1.474(10)
N8 C17 1.281(9)
N8 N9 1.381(8)
N5 C12 1.312(8)
N5 C8 1.343(8)
N1 C1 1.309(9)
N1 C4 1.359(9)
N10 C20 1.341(9)
N10 C24 1.356(8)
N3 C5 1.288(8)
N3 N4 1.375(7)
N4 C8 1.369(8)
N4 C7 1.501(9)
N9 C20 1.370(9)
N9 C19 1.476(10)
N12 C23 1.453(11)
N2 C3 1.315(14)
N2 C2 1.343(13)
N6 C13 1.341(13)
N6 C16 1.351(11)
C18 C17 1.510(11)
C18 H18A 0.9600
C18 H18B 0.9600
C18 H18C 0.9600
C14 N7 1.258(17)
C14 C13 1.368(15)
C14 H14 0.9300
C13 H13 0.9300
N7 C15 1.420(18)
C11 C10 1.350(11)
C11 C12 1.381(9)
C17 C16 1.484(13)
C1 C2 1.385(11)
C1 H1 0.9300
C8 C9 1.393(9)
C2 H2 0.9300
C21 C22 1.362(12)
C21 C20 1.431(11)
C21 H21 0.9300
C4 C3 1.393(10)
C4 C5 1.483(11)
C10 C9 1.355(11)
C10 H10 0.9300
C24 C23 1.334(11)
C24 H24 0.9300
C15 C16 1.361(13)
C15 H15 0.9300
C19 H19A 0.9600
C19 H19B 0.9600
C19 H19C 0.9600
C5 C6 1.493(12)
C12 H12 0.9300
C9 H9 0.9300
C23 C22 1.384(13)
C6 H6A 0.9600
C6 H6B 0.9600
C6 H6C 0.9600
C7 H7A 0.9600
C7 H7B 0.9600
C7 H7C 0.9600
C3 H3 0.9300
C22 H22 0.9300
F4 B1 1.321(14)
F2 B1 1.393(13)
F1 B1 1.305(14)
F3 B1 1.307(13)
F5 B2 1.260(14)
F6 B2 1.264(15)
F7 B2 1.287(15)
F8 B2 1.262(14)
C26 C25 1.18(3)
C25 N13 1.66(4)

loop_
_geom_torsion_atom_site_label_1
_geom_torsion_atom_site_label_2
_geom_torsion_atom_site_label_3
_geom_torsion_atom_site_label_4
_geom_torsion
C5 N3 N4 C8 -169.8(6)
Co1 N3 N4 C8 0.8(7)
C5 N3 N4 C7 44.8(10)
Co1 N3 N4 C7 -144.6(6)
C17 N8 N9 C20 -166.8(6)
Co1 N8 N9 C20 10.9(6)
C17 N8 N9 C19 27.6(10)
Co1 N8 N9 C19 -154.8(6)
C16 N6 C13 C14 -3.4(16)
Co1 N6 C13 C14 171.6(10)
N7 C14 C13 N6 2(2)
C13 C14 N7 C15 1(3)
O1 N11 C11 C10 178.4(9)
O2 N11 C11 C10 -2.6(12)
O1 N11 C11 C12 -3.8(12)
O2 N11 C11 C12 175.2(8)
N9 N8 C17 C16 -173.7(6)
Co1 N8 C17 C16 8.8(8)
N9 N8 C17 C18 8.9(12)
Co1 N8 C17 C18 -168.6(7)
C4 N1 C1 C2 1.1(10)
Co1 N1 C1 C2 -179.9(6)
C12 N5 C8 N4 179.3(6)
Co1 N5 C8 N4 1.4(7)
C12 N5 C8 C9 0.1(9)
Co1 N5 C8 C9 -177.8(5)
N3 N4 C8 N5 -1.5(8)
C7 N4 C8 N5 146.7(7)
N3 N4 C8 C9 177.8(6)
C7 N4 C8 C9 -34.0(9)
C3 N2 C2 C1 0.1(14)
N1 C1 C2 N2 -0.9(13)
C1 N1 C4 C3 -0.7(9)
Co1 N1 C4 C3 -179.8(6)
C1 N1 C4 C5 176.6(6)
Co1 N1 C4 C5 -2.6(7)
C12 C11 C10 C9 0.2(12)
N11 C11 C10 C9 178.0(7)
C20 N10 C24 C23 1.0(9)
Co1 N10 C24 C23 -178.2(5)
C14 N7 C15 C16 -4(2)
N4 N3 C5 C4 -176.8(5)
Co1 N3 C5 C4 12.7(8)
N4 N3 C5 C6 7.7(11)
Co1 N3 C5 C6 -162.8(7)
N1 C4 C5 N3 -6.2(9)
C3 C4 C5 N3 170.8(7)
N1 C4 C5 C6 169.7(7)
C3 C4 C5 C6 -13.3(12)
C8 N5 C12 C11 0.2(10)
Co1 N5 C12 C11 177.8(5)
C10 C11 C12 N5 -0.3(11)
N11 C11 C12 N5 -178.2(7)
C24 N10 C20 N9 179.3(5)
Co1 N10 C20 N9 -1.4(7)
C24 N10 C20 C21 -1.4(9)
Co1 N10 C20 C21 177.9(5)
N8 N9 C20 N10 -6.1(8)
C19 N9 C20 N10 160.4(7)
N8 N9 C20 C21 174.7(6)
C19 N9 C20 C21 -18.9(10)
C22 C21 C20 N10 1.2(10)
C22 C21 C20 N9 -179.6(7)
C11 C10 C9 C8 0.0(12)
N5 C8 C9 C10 -0.2(10)
N4 C8 C9 C10 -179.4(7)
N10 C24 C23 C22 -0.3(11)
N10 C24 C23 N12 -179.0(6)
O4 N12 C23 C24 169.2(8)
O3 N12 C23 C24 -11.1(12)
O4 N12 C23 C22 -9.5(12)
O3 N12 C23 C22 170.2(8)
C13 N6 C16 C15 0.7(13)
Co1 N6 C16 C15 -174.9(8)
C13 N6 C16 C17 177.9(8)
Co1 N6 C16 C17 2.3(9)
N7 C15 C16 N6 2.9(16)
N7 C15 C16 C17 -174.1(10)
N8 C17 C16 N6 -7.1(10)
C18 C17 C16 N6 170.7(7)
N8 C17 C16 C15 170.0(9)
C18 C17 C16 C15 -12.2(13)
C2 N2 C3 C4 0.3(14)
N1 C4 C3 N2 -0.1(13)
C5 C4 C3 N2 -177.1(8)
C20 C21 C22 C23 -0.5(11)
C24 C23 C22 C21 0.1(12)
N12 C23 C22 C21 178.8(7)
